data_2003409
loop_
_publ_author_name
'H\"okelek, T.'
'G\"und\"uz, N.'
'Hayvali, Z.'
'Kilic, Z.'

_publ_section_title
;Schiff Bases and Their Complexes with Metal Ions. I.
 2-Hydroxy-<i>N</i>-<i>n</i>-propyl-1-naphthaldimine (1) and
 Bis(2-hydroxy-\k<i>O</i>-<i>N</i>-<i>n</i>-propyl-1-naphthaldiminato-\k<i>N</i>)nickel(II)
 (2)
;
_journal_issue 5
_journal_name_full 'Acta Crystallographica Section C'
_journal_page_first 880
_journal_page_last 884
_journal_paper_doi 10.1107/S0108270194009480
_journal_volume 51
_journal_year 1995
_chemical_formula_sum 'C14 H15 N O'
_chemical_formula_weight 213.28
_space_group_IT_number 14
_symmetry_cell_setting monoclinic
_symmetry_space_group_name_Hall '-P 2ybc'
_symmetry_space_group_name_H-M 'P 1 21/c 1'
_atom_type_scat_source IntTabIV
_cell_angle_alpha 90
_cell_angle_beta 96.41(4)
_cell_angle_gamma 90
_cell_formula_units_Z 4
_cell_length_a 10.167(5)
_cell_length_b 8.797(3)
_cell_length_c 13.155(7)
_cell_measurement_reflns_used 25
_cell_measurement_temperature 293
_cell_measurement_theta_max 15
_cell_measurement_theta_min 10
_cell_volume 1169.2(9)
_diffrn_measurement_device CAD-4
_diffrn_measurement_method \w/2\q
_diffrn_radiation_type CuK\a
_diffrn_radiation_wavelength 1.54180
_diffrn_reflns_av_R_equivalents 'not calculated'
_diffrn_reflns_limit_h_max 12
_diffrn_reflns_limit_h_min -1
_diffrn_reflns_limit_k_max 11
_diffrn_reflns_limit_k_min -1
_diffrn_reflns_limit_l_max 16
_diffrn_reflns_limit_l_min -16
_diffrn_reflns_number 3390
_diffrn_reflns_theta_max 75
_diffrn_standards_decay_% 1
_diffrn_standards_interval_count 150
_diffrn_standards_number 3
_exptl_absorpt_coefficient_mu 0.56
_exptl_absorpt_correction_T_max 1.00
_exptl_absorpt_correction_T_min 0.909
_exptl_absorpt_correction_type 'empirical (North, Phillips & Mathews, 1968)'
_exptl_crystal_colour yellow
_exptl_crystal_density_diffrn 1.212
_exptl_crystal_description prismatic
_exptl_crystal_size_max 0.30
_exptl_crystal_size_mid 0.30
_exptl_crystal_size_min 0.30
_refine_diff_density_max 0.26
_refine_diff_density_min -0.35
_refine_ls_extinction_method none
_refine_ls_hydrogen_treatment 'H atoms positioned geometrically and not refined'
_refine_ls_number_parameters 145
_refine_ls_number_reflns 581
_refine_ls_R_factor_obs 0.055
_refine_ls_shift/esd_max 0.005
_refine_ls_structure_factor_coef F
_refine_ls_weighting_scheme 'Weighting scheme: see text'
_refine_ls_wR_factor_obs 0.064
_reflns_number_observed 777
_reflns_number_total 1683
_reflns_observed_criterion F>=3\s(F)
_cod_data_source_file ab1153.cif
_cod_data_source_block 1
_cod_original_sg_symbol_H-M 'P 21/c'
_cod_database_code 2003409

loop_
_symmetry_equiv_pos_as_xyz
x,y,z
x,1/2-y,1/2+z
-x,-y,-z
-x,1/2+y,1/2-z

loop_
_atom_site_label
_atom_site_fract_x
_atom_site_fract_y
_atom_site_fract_z
_atom_site_U_iso_or_equiv
O .3443(5) .1376(6) .6568(4) .066(2)
N .5743(5) .0298(7) .7150(4) .053(2)
C1 .3857(7) -.0185(9) .8039(5) .045(3)
C2 .3020(7) .0675(9) .7295(6) .051(4)
C3 .1618(7) .0720(10) .7388(6) .062(3)
C4 .1111(7) .0040(10) .8169(6) .064(4)
C5 .4073(7) -.1694(8) .9673(5) .051(3)
C6 .3500(8) -.2369(9) 1.0465(5) .062(4)
C7 .2151(9) -.2270(10) 1.0519(7) .069(4)
C8 .1379(8) -.1500(9) .9789(6) .065(4)
C9 .3302(6) -.0893(9) .8898(5) .042(3)
C10 .1918(7) -.0803(9) .8954(6) .053(3)
C11 .5204(7) -.0331(8) .7908(5) .048(3)
C12 .7126(6) -.0006(9) .6958(5) .054(3)
C13 .7184(7) -.0965(9) .6014(5) .055(3)
C14 .8581(7) -.1100(10) .5721(6) .075(4)
H .4102(5) .1760(6) .6118(4) .0500
H31 .0998(7) .1250(10) .6859(6) .0601
H41 .0139(7) .0100(10) .8219(6) .0549
H51 .5051(7) -.1768(8) .9651(5) .0463
H61 .4048(8) -.2933(9) 1.1020(5) .0672
H71 .1744(9) -.2780(10) 1.1087(10) .0664
H81 .0406(8) -.1422(9) .9835(6) .0653
H111 .5779(7) -.0949(8) .8418(5) .0524
H121 .7592(6) -.0546(9) .7564(5) .0559
H122 .7577(6) .0985(9) .6861(5) .0559
H131 .6834(5) -.1999(9) .6149(5) .0581
H132 .6613(7) -.0484(9) .5434(5) .0581
H141 .8587(7) -.1750(10) .5095(6) .0689
H142 .9152(7) -.1590(10) .6302(6) .0689
H143 .8930(7) -.0070(1) .5586(6) .0689

loop_
_geom_angle_atom_site_label_1
_geom_angle_atom_site_label_2
_geom_angle_atom_site_label_3
_geom_angle
_geom_angle_publ_flag
C2 C1 C9 120.1(6) yes
C2 C1 C11 118.4(7) yes
C9 C1 C11 121.5(7) yes
C1 C2 O 123.4(6) yes
C1 C2 C3 118.1(7) yes
O C2 C3 118.5(8) yes
C2 C3 C4 121.3(8) yes
C3 C4 C10 122.6(7) yes
C6 C5 C9 121.0(7) yes
C5 C6 C7 121.0(8) yes
C6 C7 C8 119.8(8) yes
C7 C8 C10 121.4(8) yes
C1 C9 C5 122.9(6) yes
C1 C9 C10 119.2(7) yes
C5 C9 C10 117.8(7) yes
C4 C10 C8 122.4(7) yes
C4 C10 C9 118.5(7) yes
C8 C10 C9 119.1(8) yes
C1 C11 N 123.4(7) yes
C11 N C12 122.5(6) yes
N C12 C13 111.4(6) yes
C12 C13 C14 112.2(6) yes

loop_
_geom_bond_atom_site_label_1
_geom_bond_atom_site_label_2
_geom_bond_distance
_geom_bond_publ_flag
C1 C2 1.439(9) yes
C1 C9 1.458(8) yes
C1 C11 1.404(9) yes
C2 O 1.254(8) yes
C2 C3 1.445(9) yes
C3 C4 1.340(10) yes
C4 C10 1.450(10) yes
C8 C10 1.420(10) yes
C9 C10 1.420(9) yes
C5 C9 1.404(9) yes
C5 C6 1.383(9) yes
C6 C7 1.380(10) yes
C7 C8 1.350(10) yes
N C11 1.313(8) yes
N C12 1.480(8) yes
C12 C13 1.508(9) yes
C13 C14 1.518(9) yes

loop_
_geom_torsion_atom_site_label_1
_geom_torsion_atom_site_label_2
_geom_torsion_atom_site_label_3
_geom_torsion_atom_site_label_4
_geom_torsion
_geom_torsion_publ_flag
N C12 C13 C14 171.9(6) yes
C4 C10 C9 C5 179.0(7) yes
C11 N C12 C13 108.6(7) yes
C2 C1 C9 C5 -177.3(7) yes
C11 C1 C9 C10 -175.5(7) yes
C4 C3 C2 O -177.6(8) yes
C8 C10 C9 C1 179.7(7) yes
C12 N C11 C1 -173.0(7) yes
C11 C1 C9 C5 3.3(1.1) yes
C9 C1 C11 N -179.5(7) yes
